data_4341153
loop_
_publ_author_name
'Franc\`as, Laia'
'Gonz\'alez-Gil, Rosa Mar\'ia'
'Moyano, Daniel'
'Benet-Buchholz, Jordi'
'Garc\'ia-Ant\'on, Jordi'
'Escriche, Llu\'is'
'Llobet, Antoni'
'Sala, Xavier'

_publ_section_title
;
 Dinuclear ruthenium complexes containing the hpbl ligand: synthesis,
 characterization, linkage isomerism, and epoxidation catalysis.
;
_journal_issue 19
_journal_name_full 'Inorganic chemistry'
_journal_page_first 10394
_journal_page_last 10402
_journal_paper_doi 10.1021/ic501483s
_journal_volume 53
_journal_year 2014
_chemical_formula_sum 'C48 H44 Cl2 F12 N10 O4.5 P2 Ru2'
_chemical_formula_weight 1395.91
_chemical_name_systematic
;
 ?
;
_space_group_IT_number 2
_space_group_name_Hall '-P 1'
_symmetry_cell_setting triclinic
_symmetry_space_group_name_Hall '-P 1'
_symmetry_space_group_name_H-M 'P -1'
_atom_sites_solution_hydrogens mixed
_audit_creation_method SHELXL-2014
_cell_angle_alpha 70.027(2)
_cell_angle_beta 68.822(2)
_cell_angle_gamma 89.430(2)
_cell_formula_units_Z 2
_cell_length_a 13.2322(9)
_cell_length_b 15.2695(10)
_cell_length_c 15.8750(10)
_cell_measurement_reflns_used 7067
_cell_measurement_temperature 100(2)
_cell_measurement_theta_max 26.31
_cell_measurement_theta_min 2.33
_cell_volume 2787.4(3)
_computing_cell_refinement 'Bruker APEX2 v2011.4-0'
_computing_data_collection 'Bruker APEX2 v2011.4-0'
_computing_data_reduction 'Bruker SAINT V7.60A'
_computing_molecular_graphics 'Bruker SHELXTL'
_computing_publication_material 'Bruker SHELXTL'
_computing_structure_refinement 'SHELXL-2012 (Sheldrick, 2012)'
_computing_structure_solution Sir2011
_diffrn_ambient_temperature 100(2)
_diffrn_detector_area_resol_mean 512
_diffrn_detector_type '4K CCD area detector APEX II'
_diffrn_measured_fraction_theta_full 0.998
_diffrn_measured_fraction_theta_max 0.993
_diffrn_measurement_device_type 'Kappa 4-axis goniometer bruker-nonius'
_diffrn_measurement_method
;
 Fullsphere data collection, phi and omega scans
;
_diffrn_measurement_specimen_support 'magnetic support with MicroMount'
_diffrn_radiation_monochromator 'Multilayer Montel 200 mirrors'
_diffrn_radiation_type MoK\a
_diffrn_radiation_wavelength 0.71073
_diffrn_reflns_av_R_equivalents 0.0592
_diffrn_reflns_av_unetI/netI 0.0853
_diffrn_reflns_Laue_measured_fraction_full 0.998
_diffrn_reflns_Laue_measured_fraction_max 0.993
_diffrn_reflns_limit_h_max 16
_diffrn_reflns_limit_h_min -15
_diffrn_reflns_limit_k_max 19
_diffrn_reflns_limit_k_min -18
_diffrn_reflns_limit_l_max 19
_diffrn_reflns_limit_l_min -13
_diffrn_reflns_number 24599
_diffrn_reflns_point_group_measured_fraction_full 0.998
_diffrn_reflns_point_group_measured_fraction_max 0.993
_diffrn_reflns_theta_full 25.000
_diffrn_reflns_theta_max 26.377
_diffrn_reflns_theta_min 1.476
_diffrn_source 'Rotating anode X-ray tube'
_diffrn_source_current 70
_diffrn_source_power 50
_diffrn_source_size '0.3 mm x 0.3 mm fine focus'
_diffrn_source_type 'Bruker-Nonius FR 591'
_exptl_absorpt_coefficient_mu 0.789
_exptl_absorpt_correction_T_max 0.962
_exptl_absorpt_correction_T_min 0.703
_exptl_absorpt_correction_type empirical
_exptl_absorpt_process_details
; 
 SADABS Version 2008/1 Bruker-Nonius
 Blessing, Acta Cryst. (1995) A51 33-38
;
_exptl_crystal_colour red
_exptl_crystal_density_diffrn 1.663
_exptl_crystal_description plate
_exptl_crystal_F_000 1396
_exptl_crystal_size_max 0.20
_exptl_crystal_size_mid 0.10
_exptl_crystal_size_min 0.05
_refine_diff_density_max 1.373
_refine_diff_density_min -1.002
_refine_diff_density_rms 0.147
_refine_ls_extinction_method none
_refine_ls_goodness_of_fit_ref 1.036
_refine_ls_hydrogen_treatment noref
_refine_ls_matrix_type full
_refine_ls_number_parameters 845
_refine_ls_number_reflns 11330
_refine_ls_number_restraints 461
_refine_ls_restrained_S_all 1.136
_refine_ls_R_factor_all 0.0873
_refine_ls_R_factor_gt 0.0568
_refine_ls_shift/su_max 0.002
_refine_ls_shift/su_mean 0.000
_refine_ls_structure_factor_coef Fsqd
_refine_ls_weighting_details 'w=1/[\s^2^(Fo^2^)+(0.0913P)^2^+5.1446P] where P=(Fo^2^+2Fc^2^)/3'
_refine_ls_weighting_scheme calc
_refine_ls_wR_factor_gt 0.1537
_refine_ls_wR_factor_ref 0.1796
_reflns_Friedel_coverage 0.000
_reflns_number_gt 8053
_reflns_number_total 11330
_reflns_threshold_expression >2sigma(I)
_cod_data_source_file ic501483s_si_002.cif
_cod_data_source_block LFF3408b_0m
_cod_depositor_comments
;
The following automatic conversions were performed:

'_symmetry_cell_setting' value 'Triclinic' changed to 'triclinic'
according to
/home/saulius/struct/COD-crude-data--automatic-downloads/rss-feeds/ACS/lib/dictionaries/cif_core.dic
dictionary named 'cif_core.dic' version 2.4.2 from 2011-04-26.

Automatic conversion script
Id: cif_fix_values 2281 2013-09-26 08:29:07Z andrius 

 Adding full bibliography for 4341153--4341154.cif.
;
_cod_original_sg_symbol_H-M P-1
_cod_original_formula_sum 'C48 H44 Cl2 F12 N10 O4.50 P2 Ru2'
_cod_database_code 4341153
_shelx_space_group_comment
;
The symmetry employed for this shelxl refinement is uniquely defined
by the following loop, which should always be used as a source of
symmetry information in preference to the above space-group names.
They are only intended as comments.
;
_shelx_estimated_absorpt_t_min 0.858
_shelx_estimated_absorpt_t_max 0.962
_shelxl_version_number 2014-3

loop_
_space_group_symop_operation_xyz
'x, y, z'
'-x, -y, -z'

loop_
_atom_site_label
_atom_site_type_symbol
_atom_site_fract_x
_atom_site_fract_y
_atom_site_fract_z
_atom_site_U_iso_or_equiv
_atom_site_adp_type
_atom_site_occupancy
_atom_site_site_symmetry_order
_atom_site_calc_flag
_atom_site_refinement_flags_posn
_atom_site_refinement_flags_adp
_atom_site_refinement_flags_occupancy
_atom_site_disorder_assembly
_atom_site_disorder_group
C1 C 0.3537(5) 0.2034(4) 0.5180(4) 0.0274(12) Uani 1 1 d . . . . .
H1 H 0.4111 0.2289 0.5288 0.033 Uiso 1 1 calc R U . . .
Cl1 Cl 0.24385(11) 0.43163(9) 0.49464(9) 0.0246(3) Uani 1 1 d . . . . .
N1 N 0.2527(4) 0.2181(3) 0.5616(3) 0.0222(10) Uani 1 1 d . . . . .
O1 O 0.1693(3) 0.1961(3) 0.7648(2) 0.0227(8) Uani 1 1 d . . . . .
Ru1 Ru 0.01338(3) 0.20433(3) 1.26223(3) 0.01996(13) Uani 1 1 d . . . . .
C2 C 0.3796(5) 0.1522(4) 0.4573(4) 0.0343(14) Uani 1 1 d . . . . .
H2 H 0.4532 0.1432 0.4269 0.041 Uiso 1 1 calc R U . . .
Cl2 Cl -0.00569(11) 0.07594(9) 1.40187(9) 0.0255(3) Uani 1 1 d . . . . .
N2 N 0.0602(3) 0.2615(3) 0.6434(3) 0.0193(9) Uani 1 1 d . . . . .
O2 O 0.0020(3) 0.3111(3) 1.1567(3) 0.0243(8) Uani 1 1 d . . . . .
Ru2 Ru 0.19976(3) 0.30076(3) 0.64487(3) 0.01945(13) Uani 1 1 d . . . . .
C3 C 0.2954(5) 0.1143(4) 0.4418(4) 0.0345(14) Uani 1 1 d . . . . .
H3 H 0.3104 0.0794 0.4003 0.041 Uiso 1 1 calc R U . . .
N3 N 0.0986(4) 0.3785(3) 0.7168(3) 0.0231(10) Uani 1 1 d . . . . .
C4 C 0.1892(5) 0.1288(4) 0.4883(4) 0.0273(12) Uani 1 1 d . . . . .
H4 H 0.1306 0.1037 0.4788 0.033 Uiso 1 1 calc R U . . .
N4 N 0.3421(4) 0.3227(3) 0.6662(3) 0.0232(10) Uani 1 1 d . . . . .
C5 C 0.1690(4) 0.1796(4) 0.5484(4) 0.0237(11) Uani 1 1 d . . . . .
N5 N 0.2206(4) 0.3031(3) 0.9137(3) 0.0293(11) Uani 1 1 d . . . . .
C6 C 0.0582(4) 0.1996(4) 0.5995(4) 0.0209(11) Uani 1 1 d . . . . .
N6 N 0.1422(4) 0.3202(3) 0.9883(3) 0.0275(10) Uani 1 1 d . . . . .
C7 C -0.0403(5) 0.1617(4) 0.6064(4) 0.0271(12) Uani 1 1 d . . . . .
H7 H -0.0429 0.1186 0.5758 0.033 Uiso 1 1 calc R U . . .
N7 N -0.1280(4) 0.1579(3) 1.2544(3) 0.0218(9) Uani 1 1 d . . . . .
C8 C -0.1355(5) 0.1890(4) 0.6599(4) 0.0325(14) Uani 1 1 d . . . . .
H8 H -0.2044 0.1628 0.6672 0.039 Uiso 1 1 calc R U . . .
N8 N 0.1183(4) 0.1311(3) 1.1851(3) 0.0236(10) Uani 1 1 d . . . . .
C9 C -0.1314(5) 0.2535(4) 0.7024(4) 0.0322(14) Uani 1 1 d . . . . .
H9 H -0.1968 0.2730 0.7370 0.039 Uiso 1 1 calc R U . . .
N9 N 0.1541(4) 0.2527(3) 1.2561(3) 0.0240(10) Uani 1 1 d . . . . .
C10 C -0.0311(5) 0.2896(4) 0.6944(4) 0.0237(12) Uani 1 1 d . . . . .
N10 N -0.0387(4) 0.2837(3) 1.3492(3) 0.0245(10) Uani 1 1 d . . . . .
C11 C -0.0090(5) 0.3587(4) 0.7345(4) 0.0261(12) Uani 1 1 d . . . . .
C12 C -0.0882(6) 0.4025(4) 0.7831(4) 0.0366(15) Uani 1 1 d . . . . .
H12 H -0.1629 0.3869 0.7956 0.044 Uiso 1 1 calc R U . . .
C13 C -0.0583(6) 0.4692(5) 0.8135(4) 0.0418(17) Uani 1 1 d . . . . .
H13 H -0.1121 0.5001 0.8470 0.050 Uiso 1 1 calc R U . . .
C14 C 0.0497(7) 0.4901(4) 0.7949(4) 0.0406(17) Uani 1 1 d . . . . .
H14 H 0.0712 0.5364 0.8147 0.049 Uiso 1 1 calc R U . . .
C15 C 0.1275(5) 0.4442(4) 0.7475(4) 0.0306(13) Uani 1 1 d . . . . .
H15 H 0.2021 0.4585 0.7360 0.037 Uiso 1 1 calc R U . . .
C16 C 0.4334(5) 0.3808(4) 0.6026(4) 0.0318(13) Uani 1 1 d . . . . .
H16 H 0.4345 0.4213 0.5415 0.038 Uiso 1 1 calc R U . . .
C17 C 0.5255(5) 0.3835(5) 0.6230(5) 0.0376(15) Uani 1 1 d . . . . .
H17 H 0.5890 0.4259 0.5771 0.045 Uiso 1 1 calc R U . . .
C18 C 0.5245(5) 0.3236(5) 0.7116(5) 0.0377(15) Uani 1 1 d . . . . .
H18 H 0.5873 0.3245 0.7271 0.045 Uiso 1 1 calc R U . . .
C19 C 0.4314(5) 0.2628(4) 0.7768(4) 0.0336(14) Uani 1 1 d . . . . .
H19 H 0.4296 0.2208 0.8375 0.040 Uiso 1 1 calc R U . . .
C20 C 0.3407(4) 0.2636(4) 0.7530(4) 0.0246(12) Uani 1 1 d . . . . .
C21 C 0.2336(4) 0.2000(4) 0.8196(4) 0.0233(11) Uani 1 1 d . . . . .
C22 C 0.2526(5) 0.0986(4) 0.8659(4) 0.0290(13) Uani 1 1 d . . . . .
H22A H 0.1822 0.0598 0.9088 0.043 Uiso 1 1 calc R U . . .
H22B H 0.2977 0.0973 0.9035 0.043 Uiso 1 1 calc R U . . .
H22C H 0.2902 0.0737 0.8150 0.043 Uiso 1 1 calc R U . . .
C23 C 0.1689(4) 0.2395(4) 0.8971(4) 0.0212(11) Uani 1 1 d . . . . .
C24 C 0.0575(4) 0.2149(4) 0.9609(4) 0.0225(11) Uani 1 1 d . . . . .
C25 C 0.0445(4) 0.2682(4) 1.0189(4) 0.0216(11) Uani 1 1 d . . . . .
C26 C -0.0248(5) 0.1473(4) 0.9624(4) 0.0296(13) Uani 1 1 d . . . . .
H26A H -0.0572 0.0988 1.0273 0.044 Uiso 1 1 calc R U . . .
H26B H 0.0112 0.1178 0.9152 0.044 Uiso 1 1 calc R U . . .
H26C H -0.0823 0.1811 0.9456 0.044 Uiso 1 1 calc R U . . .
C27 C -0.0480(5) 0.2862(4) 1.0997(4) 0.0238(12) Uani 1 1 d . . . . .
C28 C -0.1010(5) 0.3708(4) 1.0563(4) 0.0293(13) Uani 1 1 d . . . . .
H28A H -0.1602 0.3822 1.1087 0.044 Uiso 1 1 calc R U . . .
H28B H -0.1308 0.3576 1.0130 0.044 Uiso 1 1 calc R U . . .
H28C H -0.0460 0.4265 1.0196 0.044 Uiso 1 1 calc R U . . .
C29 C -0.1362(5) 0.2024(4) 1.1677(4) 0.0245(12) Uani 1 1 d . . . . .
C30 C -0.2255(5) 0.1783(4) 1.1498(4) 0.0284(13) Uani 1 1 d . . . . .
H30 H -0.2305 0.2104 1.0889 0.034 Uiso 1 1 calc R U . . .
C31 C -0.3066(5) 0.1081(4) 1.2203(5) 0.0338(14) Uani 1 1 d . . . . .
H31 H -0.3670 0.0902 1.2082 0.041 Uiso 1 1 calc R U . . .
C32 C -0.2987(5) 0.0636(4) 1.3099(4) 0.0323(14) Uani 1 1 d . . . . .
H32 H -0.3544 0.0156 1.3601 0.039 Uiso 1 1 calc R U . . .
C33 C -0.2099(5) 0.0898(4) 1.3249(4) 0.0275(12) Uani 1 1 d . . . . .
H33 H -0.2051 0.0595 1.3863 0.033 Uiso 1 1 calc R U . . .
C34 C 0.0920(5) 0.0598(4) 1.1614(4) 0.0281(12) Uani 1 1 d . . . . .
H34 H 0.0185 0.0468 1.1690 0.034 Uiso 1 1 calc R U . . .
C35 C 0.1678(5) 0.0052(4) 1.1265(4) 0.0331(14) Uani 1 1 d . . . . .
H35 H 0.1466 -0.0439 1.1098 0.040 Uiso 1 1 calc R U . . .
C36 C 0.2729(6) 0.0224(5) 1.1161(5) 0.0429(17) Uani 1 1 d . . . . .
H36 H 0.3255 -0.0159 1.0941 0.051 Uiso 1 1 calc R U . . .
C37 C 0.3031(5) 0.0968(5) 1.1381(4) 0.0372(15) Uani 1 1 d . . . . .
H37 H 0.3768 0.1111 1.1292 0.045 Uiso 1 1 calc R U . . .
C38 C 0.2240(5) 0.1494(4) 1.1730(4) 0.0287(13) Uani 1 1 d . . . . .
C39 C 0.2454(5) 0.2222(4) 1.2084(4) 0.0289(13) Uani 1 1 d . . . . .
C40 C 0.3442(5) 0.2572(5) 1.2010(5) 0.0417(17) Uani 1 1 d . . . . .
H40 H 0.4096 0.2371 1.1672 0.050 Uiso 1 1 calc R U . . .
C41 C 0.3481(6) 0.3225(5) 1.2434(5) 0.0471(18) Uani 1 1 d . . . . .
H41 H 0.4169 0.3479 1.2371 0.057 Uiso 1 1 calc R U . . .
C42 C 0.2539(5) 0.3510(4) 1.2945(4) 0.0344(14) Uani 1 1 d . . . . .
H42 H 0.2564 0.3947 1.3245 0.041 Uiso 1 1 calc R U . . .
C43 C 0.1550(5) 0.3135(4) 1.3006(4) 0.0256(12) Uani 1 1 d . . . . .
C44 C 0.0449(5) 0.3296(4) 1.3551(4) 0.0242(12) Uani 1 1 d . . . . .
C45 C 0.0244(5) 0.3843(4) 1.4125(4) 0.0272(12) Uani 1 1 d . . . . .
H45 H 0.0832 0.4145 1.4175 0.033 Uiso 1 1 calc R U . . .
C46 C -0.0827(5) 0.3945(4) 1.4622(4) 0.0318(14) Uani 1 1 d . . . . .
H46 H -0.0977 0.4327 1.5004 0.038 Uiso 1 1 calc R U . . .
C47 C -0.1675(5) 0.3483(4) 1.4556(4) 0.0315(13) Uani 1 1 d . . . . .
H47 H -0.2414 0.3542 1.4893 0.038 Uiso 1 1 calc R U . . .
C48 C -0.1420(5) 0.2931(4) 1.3984(4) 0.0249(12) Uani 1 1 d . . . . .
H48 H -0.2000 0.2610 1.3942 0.030 Uiso 1 1 calc R U . . .
P1A P 0.40965(13) -0.10415(12) 0.38625(13) 0.0361(4) Uani 1 1 d . U . . .
F1A F 0.5361(3) -0.1129(3) 0.3372(3) 0.0391(9) Uani 1 1 d . U . . .
F2A F 0.2824(3) -0.0958(3) 0.4367(3) 0.0516(10) Uani 1 1 d . U . . .
F3A F 0.4257(3) -0.0025(3) 0.3070(3) 0.0517(10) Uani 1 1 d . U . . .
F4A F 0.3953(3) -0.2060(3) 0.4682(4) 0.0694(13) Uani 1 1 d . U . . .
F5A F 0.4373(3) -0.0577(3) 0.4530(3) 0.0434(9) Uani 1 1 d . U . . .
F6A F 0.3825(4) -0.1503(4) 0.3200(4) 0.0722(13) Uani 1 1 d . U . . .
P1B P -0.3900(5) 0.2133(6) 0.9633(5) 0.0390(15) Uani 0.400(10) 1 d D U P A 1
F1B F -0.4217(14) 0.1916(12) 1.0712(8) 0.068(3) Uani 0.400(10) 1 d D U P A 1
F2B F -0.3491(13) 0.2964(10) 0.8539(8) 0.067(3) Uani 0.400(10) 1 d D U P A 1
F3B F -0.5064(9) 0.2429(11) 0.9775(10) 0.063(3) Uani 0.400(10) 1 d D U P A 1
F4B F -0.2769(9) 0.1739(11) 0.9460(10) 0.059(3) Uani 0.400(10) 1 d D U P A 1
F5B F -0.3883(12) 0.1725(9) 0.8866(10) 0.072(3) Uani 0.400(10) 1 d D U P A 1
F6B F -0.3201(11) 0.3017(9) 0.9712(11) 0.077(3) Uani 0.400(10) 1 d D U P A 1
P1B' P -0.3848(4) 0.2520(5) 0.9583(3) 0.0494(12) Uani 0.600(10) 1 d D U P A 2
F1B' F -0.4243(9) 0.1571(7) 1.0622(7) 0.076(3) Uani 0.600(10) 1 d D U P A 2
F2B' F -0.3487(8) 0.3344(7) 0.8582(6) 0.066(2) Uani 0.600(10) 1 d D U P A 2
F3B' F -0.5009(6) 0.2850(8) 0.9831(6) 0.067(2) Uani 0.600(10) 1 d D U P A 2
F4B' F -0.2667(6) 0.2229(8) 0.9335(6) 0.066(2) Uani 0.600(10) 1 d D U P A 2
F5B' F -0.4374(9) 0.1743(7) 0.9317(8) 0.085(2) Uani 0.600(10) 1 d D U P A 2
F6B' F -0.3606(11) 0.3139(8) 1.0093(9) 0.103(3) Uani 0.600(10) 1 d D U P A 2
O1W O -0.2613(5) 0.5458(5) 0.9712(4) 0.0714(17) Uani 1 1 d D U . . .
H1WA H -0.3226(14) 0.534(5) 1.0183(17) 0.107 Uiso 1 1 d D U . . .
H1WB H -0.215(2) 0.526(6) 0.997(2) 0.107 Uiso 1 1 d D U . . .
O2W O -0.4040(8) 0.5649(7) 1.1340(7) 0.101(3) Uani 0.75 1 d D U P . .
H2WA H -0.460(2) 0.534(3) 1.139(3) 0.151 Uiso 0.75 1 d D U P . .
H2WB H -0.373(3) 0.525(3) 1.165(3) 0.151 Uiso 0.75 1 d D U P . .
O3W O -0.5152(12) 0.4283(10) 1.3250(11) 0.110(5) Uani 0.5 1 d D U P . .
H3WA H -0.452(3) 0.413(4) 1.302(7) 0.165 Uiso 0.5 1 d D U P . .
H3WB H -0.516(6) 0.479(3) 1.282(4) 0.165 Uiso 0.5 1 d D U P . .
O4W O -0.535(3) 0.511(2) 1.0263(17) 0.055(11) Uani 0.125 1 d D U P B -1
H4WA H -0.542(5) 0.547(5) 0.975(2) 0.083 Uiso 0.125 1 d D U P C -1
H4WB H -0.564(11) 0.537(3) 1.068(2) 0.083 Uiso 0.125 1 d D U P D -1
O5W O -0.343(3) 0.3865(19) 1.3500(17) 0.062(11) Uani 0.125 1 d D U P . .
H5WA H -0.350(7) 0.355(3) 1.317(2) 0.093 Uiso 0.125 1 d D U P . .
H5WB H -0.359(13) 0.347(4) 1.407(3) 0.093 Uiso 0.125 1 d D U P . .

loop_
_atom_site_aniso_label
_atom_site_aniso_U_11
_atom_site_aniso_U_22
_atom_site_aniso_U_33
_atom_site_aniso_U_23
_atom_site_aniso_U_13
_atom_site_aniso_U_12
C1 0.024(3) 0.030(3) 0.026(3) -0.008(2) -0.008(2) 0.005(2)
Cl1 0.0285(7) 0.0238(7) 0.0217(7) -0.0059(5) -0.0118(6) 0.0008(5)
N1 0.027(2) 0.024(2) 0.019(2) -0.0080(19) -0.0110(19) 0.0053(19)
O1 0.028(2) 0.0249(19) 0.0168(18) -0.0080(16) -0.0094(16) -0.0003(16)
Ru1 0.0247(2) 0.0214(2) 0.0154(2) -0.00602(18) -0.01008(18) 0.00359(17)
C2 0.034(3) 0.038(3) 0.030(3) -0.017(3) -0.009(3) 0.017(3)
Cl2 0.0357(7) 0.0230(7) 0.0206(7) -0.0044(5) -0.0169(6) 0.0040(5)
N2 0.020(2) 0.019(2) 0.018(2) -0.0030(18) -0.0091(18) -0.0006(17)
O2 0.034(2) 0.026(2) 0.0172(19) -0.0095(16) -0.0136(17) 0.0021(16)
Ru2 0.0210(2) 0.0207(2) 0.0174(2) -0.00657(18) -0.00839(18) 0.00089(17)
C3 0.053(4) 0.030(3) 0.028(3) -0.016(3) -0.019(3) 0.019(3)
N3 0.029(2) 0.023(2) 0.016(2) -0.0063(19) -0.0085(19) 0.0064(19)
C4 0.040(3) 0.019(3) 0.025(3) -0.006(2) -0.018(3) 0.000(2)
N4 0.026(2) 0.024(2) 0.024(2) -0.011(2) -0.013(2) 0.0038(19)
C5 0.028(3) 0.017(3) 0.021(3) 0.001(2) -0.012(2) 0.001(2)
N5 0.037(3) 0.029(3) 0.025(3) -0.013(2) -0.012(2) 0.001(2)
C6 0.023(3) 0.021(3) 0.018(3) -0.003(2) -0.011(2) -0.002(2)
N6 0.033(3) 0.029(3) 0.019(2) -0.008(2) -0.009(2) 0.002(2)
C7 0.031(3) 0.024(3) 0.023(3) 0.000(2) -0.015(3) -0.003(2)
N7 0.027(2) 0.019(2) 0.018(2) -0.0030(18) -0.0097(19) 0.0032(18)
C8 0.023(3) 0.040(3) 0.026(3) 0.002(3) -0.013(3) -0.008(3)
N8 0.028(2) 0.028(2) 0.017(2) -0.0054(19) -0.013(2) 0.007(2)
C9 0.028(3) 0.043(4) 0.019(3) 0.001(3) -0.012(2) 0.005(3)
N9 0.026(2) 0.028(2) 0.018(2) -0.006(2) -0.011(2) 0.002(2)
C10 0.031(3) 0.025(3) 0.011(2) 0.000(2) -0.009(2) 0.004(2)
N10 0.035(3) 0.025(2) 0.017(2) -0.0069(19) -0.014(2) 0.008(2)
C11 0.035(3) 0.024(3) 0.018(3) -0.002(2) -0.013(2) 0.009(2)
C12 0.048(4) 0.037(3) 0.019(3) -0.005(3) -0.013(3) 0.021(3)
C13 0.069(5) 0.037(4) 0.017(3) -0.011(3) -0.015(3) 0.030(3)
C14 0.088(6) 0.021(3) 0.025(3) -0.013(3) -0.031(4) 0.022(3)
C15 0.051(4) 0.021(3) 0.019(3) -0.005(2) -0.015(3) 0.005(3)
C16 0.029(3) 0.036(3) 0.029(3) -0.009(3) -0.011(3) -0.003(3)
C17 0.025(3) 0.042(4) 0.043(4) -0.010(3) -0.014(3) -0.006(3)
C18 0.029(3) 0.044(4) 0.045(4) -0.012(3) -0.024(3) 0.003(3)
C19 0.041(4) 0.038(3) 0.030(3) -0.012(3) -0.023(3) 0.011(3)
C20 0.024(3) 0.029(3) 0.024(3) -0.015(2) -0.008(2) 0.004(2)
C21 0.026(3) 0.029(3) 0.019(3) -0.012(2) -0.011(2) 0.004(2)
C22 0.033(3) 0.028(3) 0.026(3) -0.008(3) -0.013(3) 0.006(2)
C23 0.027(3) 0.020(3) 0.019(3) -0.005(2) -0.013(2) 0.004(2)
C24 0.031(3) 0.020(3) 0.019(3) -0.005(2) -0.015(2) 0.006(2)
C25 0.029(3) 0.021(3) 0.013(2) -0.002(2) -0.010(2) 0.003(2)
C26 0.031(3) 0.033(3) 0.028(3) -0.015(3) -0.011(3) 0.001(2)
C27 0.032(3) 0.025(3) 0.021(3) -0.008(2) -0.018(2) 0.007(2)
C28 0.038(3) 0.028(3) 0.022(3) -0.005(2) -0.016(3) 0.008(3)
C29 0.031(3) 0.025(3) 0.022(3) -0.009(2) -0.013(2) 0.008(2)
C30 0.033(3) 0.034(3) 0.022(3) -0.009(3) -0.016(3) 0.009(3)
C31 0.031(3) 0.039(3) 0.038(4) -0.016(3) -0.019(3) 0.002(3)
C32 0.028(3) 0.033(3) 0.027(3) -0.005(3) -0.005(3) -0.004(3)
C33 0.029(3) 0.028(3) 0.022(3) -0.004(2) -0.010(2) -0.001(2)
C34 0.039(3) 0.026(3) 0.023(3) -0.009(2) -0.015(3) 0.006(2)
C35 0.050(4) 0.030(3) 0.027(3) -0.013(3) -0.022(3) 0.016(3)
C36 0.050(4) 0.055(4) 0.036(4) -0.028(3) -0.018(3) 0.028(3)
C37 0.033(3) 0.052(4) 0.032(3) -0.021(3) -0.014(3) 0.012(3)
C38 0.026(3) 0.041(3) 0.018(3) -0.010(3) -0.009(2) 0.006(3)
C39 0.029(3) 0.038(3) 0.021(3) -0.009(3) -0.012(2) 0.002(3)
C40 0.026(3) 0.071(5) 0.029(3) -0.023(3) -0.008(3) 0.002(3)
C41 0.032(4) 0.067(5) 0.040(4) -0.016(4) -0.015(3) -0.009(3)
C42 0.036(3) 0.039(3) 0.031(3) -0.012(3) -0.016(3) -0.003(3)
C43 0.034(3) 0.027(3) 0.016(3) -0.005(2) -0.013(2) 0.001(2)
C44 0.033(3) 0.020(3) 0.018(3) -0.001(2) -0.013(2) 0.003(2)
C45 0.042(3) 0.019(3) 0.023(3) -0.003(2) -0.019(3) 0.005(2)
C46 0.053(4) 0.026(3) 0.022(3) -0.009(2) -0.019(3) 0.017(3)
C47 0.040(3) 0.032(3) 0.027(3) -0.013(3) -0.015(3) 0.013(3)
C48 0.032(3) 0.022(3) 0.019(3) -0.005(2) -0.010(2) 0.007(2)
P1A 0.0255(7) 0.0398(8) 0.0494(9) -0.0255(8) -0.0129(7) 0.0064(6)
F1A 0.0274(17) 0.049(2) 0.047(2) -0.0239(16) -0.0147(15) 0.0100(15)
F2A 0.0319(18) 0.048(2) 0.070(2) -0.0264(19) -0.0087(17) 0.0059(16)
F3A 0.046(2) 0.063(2) 0.042(2) -0.0171(18) -0.0154(17) 0.0200(18)
F4A 0.044(2) 0.043(2) 0.093(3) -0.011(2) -0.009(2) 0.0078(18)
F5A 0.0432(19) 0.055(2) 0.0414(19) -0.0258(17) -0.0184(16) 0.0157(16)
F6A 0.052(2) 0.097(3) 0.107(3) -0.077(2) -0.037(2) 0.023(2)
P1B 0.034(2) 0.054(3) 0.035(2) -0.0189(19) -0.0168(15) 0.0122(19)
F1B 0.061(5) 0.097(5) 0.055(4) -0.032(4) -0.027(3) 0.022(4)
F2B 0.057(5) 0.080(5) 0.059(4) -0.018(4) -0.023(3) 0.018(4)
F3B 0.053(4) 0.075(5) 0.056(5) -0.013(4) -0.024(3) 0.023(4)
F4B 0.047(4) 0.070(5) 0.058(5) -0.022(4) -0.019(3) 0.018(4)
F5B 0.070(5) 0.091(5) 0.063(5) -0.030(4) -0.031(4) 0.020(4)
F6B 0.078(5) 0.089(5) 0.066(5) -0.028(4) -0.028(4) 0.018(4)
P1B' 0.0404(17) 0.080(2) 0.0341(16) -0.0208(16) -0.0208(13) 0.0190(18)
F1B' 0.048(4) 0.105(5) 0.062(4) -0.009(3) -0.026(3) 0.014(4)
F2B' 0.058(4) 0.079(4) 0.062(3) -0.021(3) -0.028(3) 0.020(4)
F3B' 0.053(3) 0.087(5) 0.051(4) -0.020(3) -0.012(3) 0.034(3)
F4B' 0.047(3) 0.079(5) 0.054(4) -0.002(3) -0.021(3) 0.021(3)
F5B' 0.086(4) 0.109(4) 0.078(4) -0.044(3) -0.042(4) 0.022(3)
F6B' 0.125(5) 0.127(5) 0.084(5) -0.051(4) -0.057(4) 0.026(4)
O1W 0.062(3) 0.086(4) 0.072(3) -0.034(3) -0.027(3) 0.009(3)
O2W 0.105(5) 0.101(5) 0.099(5) -0.048(4) -0.030(4) -0.008(4)
O3W 0.108(7) 0.104(7) 0.114(7) -0.047(5) -0.031(5) 0.011(5)
O4W 0.054(11) 0.054(11) 0.056(11) -0.017(5) -0.023(6) 0.006(4)
O5W 0.061(12) 0.062(12) 0.062(12) -0.021(5) -0.024(5) 0.008(3)

loop_
_atom_type_symbol
_atom_type_description
_atom_type_scat_dispersion_real
_atom_type_scat_dispersion_imag
_atom_type_scat_source
C C 0.0033 0.0016 'International Tables Vol C Tables 4.2.6.8 and 6.1.1.4'
H H 0.0000 0.0000 'International Tables Vol C Tables 4.2.6.8 and 6.1.1.4'
N N 0.0061 0.0033 'International Tables Vol C Tables 4.2.6.8 and 6.1.1.4'
O O 0.0106 0.0060 'International Tables Vol C Tables 4.2.6.8 and 6.1.1.4'
Cl Cl 0.1484 0.1585 'International Tables Vol C Tables 4.2.6.8 and 6.1.1.4'
Ru Ru -1.2594 0.8363 'International Tables Vol C Tables 4.2.6.8 and 6.1.1.4'
P P 0.1023 0.0942 'International Tables Vol C Tables 4.2.6.8 and 6.1.1.4'
F F 0.0171 0.0103 'International Tables Vol C Tables 4.2.6.8 and 6.1.1.4'

loop_
_geom_angle_atom_site_label_1
_geom_angle_atom_site_label_2
_geom_angle_atom_site_label_3
_geom_angle
N1 C1 C2 122.8(6)
C1 N1 C5 119.0(5)
C1 N1 Ru2 128.4(4)
C5 N1 Ru2 112.5(4)
C21 O1 Ru2 116.4(3)
O2 Ru1 N9 97.22(17)
O2 Ru1 N7 78.84(16)
N9 Ru1 N7 174.52(17)
O2 Ru1 N10 87.56(16)
N9 Ru1 N10 79.31(19)
N7 Ru1 N10 104.16(18)
O2 Ru1 N8 100.95(16)
N9 Ru1 N8 79.86(18)
N7 Ru1 N8 97.06(17)
N10 Ru1 N8 158.33(18)
O2 Ru1 Cl2 170.03(12)
N9 Ru1 Cl2 90.60(13)
N7 Ru1 Cl2 93.74(12)
N10 Ru1 Cl2 87.82(13)
N8 Ru1 Cl2 86.48(12)
C1 C2 C3 118.6(5)
C10 N2 C6 122.8(5)
C10 N2 Ru2 118.4(4)
C6 N2 Ru2 118.4(3)
C27 O2 Ru1 114.1(3)
O1 Ru2 N2 89.31(16)
O1 Ru2 N1 93.07(16)
N2 Ru2 N1 80.48(18)
O1 Ru2 N3 91.49(16)
N2 Ru2 N3 79.69(18)
N1 Ru2 N3 159.58(18)
O1 Ru2 N4 81.41(17)
N2 Ru2 N4 170.69(17)
N1 Ru2 N4 99.16(17)
N3 Ru2 N4 101.20(17)
O1 Ru2 Cl1 178.15(11)
N2 Ru2 Cl1 92.45(13)
N1 Ru2 Cl1 86.66(12)
N3 Ru2 Cl1 89.38(12)
N4 Ru2 Cl1 96.82(13)
C4 C3 C2 118.6(5)
C11 N3 C15 118.6(5)
C11 N3 Ru2 113.6(4)
C15 N3 Ru2 127.9(4)
C5 C4 C3 119.9(5)
C16 N4 C20 119.3(5)
C16 N4 Ru2 127.5(4)
C20 N4 Ru2 112.9(4)
N1 C5 C4 121.0(5)
N1 C5 C6 115.6(5)
C4 C5 C6 123.3(5)
C23 N5 N6 104.5(4)
N2 C6 C7 120.2(5)
N2 C6 C5 112.7(4)
C7 C6 C5 127.1(5)
C25 N6 N5 112.3(4)
C6 C7 C8 117.7(5)
C29 N7 C33 118.8(5)
C29 N7 Ru1 113.6(4)
C33 N7 Ru1 127.6(4)
C9 C8 C7 121.1(5)
C34 N8 C38 118.1(5)
C34 N8 Ru1 128.3(4)
C38 N8 Ru1 112.6(4)
C8 C9 C10 119.6(6)
C43 N9 C39 123.0(5)
C43 N9 Ru1 118.8(4)
C39 N9 Ru1 118.2(4)
N2 C10 C9 118.6(5)
N2 C10 C11 113.4(5)
C9 C10 C11 128.0(5)
C48 N10 C44 119.0(5)
C48 N10 Ru1 127.6(4)
C44 N10 Ru1 113.5(4)
N3 C11 C12 121.6(6)
N3 C11 C10 114.3(5)
C12 C11 C10 124.1(6)
C11 C12 C13 119.5(7)
C14 C13 C12 119.1(6)
C13 C14 C15 120.4(6)
N3 C15 C14 120.8(6)
N4 C16 C17 121.9(6)
C16 C17 C18 119.1(6)
C19 C18 C17 119.2(6)
C18 C19 C20 119.3(6)
N4 C20 C19 121.1(5)
N4 C20 C21 115.2(5)
C19 C20 C21 123.7(5)
O1 C21 C20 109.8(4)
O1 C21 C23 108.4(4)
C20 C21 C23 109.6(4)
O1 C21 C22 106.1(4)
C20 C21 C22 111.7(5)
C23 C21 C22 111.1(4)
N5 C23 C24 111.9(5)
N5 C23 C21 119.3(5)
C24 C23 C21 128.7(5)
C25 C24 C23 104.1(5)
C25 C24 C26 129.4(5)
C23 C24 C26 126.6(5)
N6 C25 C24 107.3(5)
N6 C25 C27 115.1(5)
C24 C25 C27 137.5(5)
O2 C27 C25 106.2(4)
O2 C27 C29 107.8(4)
C25 C27 C29 115.4(4)
O2 C27 C28 107.7(4)
C25 C27 C28 109.9(4)
C29 C27 C28 109.6(4)
N7 C29 C30 120.9(5)
N7 C29 C27 114.0(5)
C30 C29 C27 124.7(5)
C31 C30 C29 120.1(5)
C30 C31 C32 118.9(5)
C33 C32 C31 119.3(5)
N7 C33 C32 122.0(5)
N8 C34 C35 122.6(6)
C36 C35 C34 119.3(6)
C35 C36 C37 119.4(6)
C38 C37 C36 119.0(6)
N8 C38 C37 121.5(6)
N8 C38 C39 115.5(5)
C37 C38 C39 122.8(5)
N9 C39 C40 118.9(6)
N9 C39 C38 113.6(5)
C40 C39 C38 127.5(6)
C39 C40 C41 119.4(6)
C42 C41 C40 121.1(6)
C41 C42 C43 117.7(6)
N9 C43 C42 119.8(5)
N9 C43 C44 113.0(5)
C42 C43 C44 127.1(5)
N10 C44 C45 121.0(5)
N10 C44 C43 115.2(5)
C45 C44 C43 123.7(5)
C46 C45 C44 119.5(5)
C47 C46 C45 119.5(5)
C46 C47 C48 118.5(6)
N10 C48 C47 122.6(5)
F3A P1A F6A 90.6(3)
F3A P1A F1A 90.5(2)
F6A P1A F1A 90.0(2)
F3A P1A F5A 89.5(2)
F6A P1A F5A 179.8(2)
F1A P1A F5A 89.9(2)
F3A P1A F2A 89.9(2)
F6A P1A F2A 90.5(2)
F1A P1A F2A 179.4(3)
F5A P1A F2A 89.7(2)
F3A P1A F4A 178.3(3)
F6A P1A F4A 91.1(3)
F1A P1A F4A 89.0(2)
F5A P1A F4A 88.9(3)
F2A P1A F4A 90.6(2)
F1B P1B F5B 144.8(12)
F1B P1B F3B 86.7(8)
F5B P1B F3B 93.3(8)
F1B P1B F4B 96.1(8)
F5B P1B F4B 80.9(7)
F3B P1B F4B 173.3(9)
F1B P1B F2B 146.1(9)
F5B P1B F2B 68.8(8)
F3B P1B F2B 86.2(7)
F4B P1B F2B 94.8(7)
F1B P1B F6B 74.4(8)
F5B P1B F6B 138.6(10)
F3B P1B F6B 104.7(8)
F4B P1B F6B 82.0(7)
F2B P1B F6B 75.4(7)
F6B' P1B' F2B' 93.4(6)
F6B' P1B' F3B' 86.3(7)
F2B' P1B' F3B' 87.6(5)
F6B' P1B' F4B' 91.5(6)
F2B' P1B' F4B' 91.5(5)
F3B' P1B' F4B' 177.6(6)
F6B' P1B' F5B' 164.8(8)
F2B' P1B' F5B' 98.6(6)
F3B' P1B' F5B' 85.0(6)
F4B' P1B' F5B' 97.4(6)
F6B' P1B' F1B' 90.9(6)
F2B' P1B' F1B' 175.6(7)
F3B' P1B' F1B' 93.4(5)
F4B' P1B' F1B' 87.7(5)
F5B' P1B' F1B' 77.2(8)

loop_
_geom_bond_atom_site_label_1
_geom_bond_atom_site_label_2
_geom_bond_distance
C1 N1 1.322(7)
C1 C2 1.390(8)
Cl1 Ru2 2.4050(14)
N1 C5 1.371(7)
N1 Ru2 2.070(4)
O1 C21 1.434(6)
O1 Ru2 1.928(4)
Ru1 O2 1.949(4)
Ru1 N9 1.967(5)
Ru1 N7 2.067(4)
Ru1 N10 2.070(4)
Ru1 N8 2.087(4)
Ru1 Cl2 2.3363(13)
C2 C3 1.394(9)
N2 C10 1.349(7)
N2 C6 1.358(7)
N2 Ru2 1.958(4)
O2 C27 1.441(6)
Ru2 N3 2.072(4)
Ru2 N4 2.081(4)
C3 C4 1.387(8)
N3 C11 1.364(7)
N3 C15 1.367(7)
C4 C5 1.378(8)
N4 C16 1.340(7)
N4 C20 1.358(7)
C5 C6 1.483(7)
N5 C23 1.342(7)
N5 N6 1.365(6)
C6 C7 1.383(7)
N6 C25 1.357(7)
C7 C8 1.392(8)
N7 C29 1.356(7)
N7 C33 1.364(7)
C8 C9 1.384(9)
N8 C34 1.352(7)
N8 C38 1.360(7)
C9 C10 1.386(8)
N9 C43 1.348(7)
N9 C39 1.349(7)
C10 C11 1.485(8)
N10 C48 1.343(7)
N10 C44 1.364(7)
C11 C12 1.376(8)
C12 C13 1.382(10)
C13 C14 1.368(10)
C14 C15 1.379(8)
C16 C17 1.374(8)
C17 C18 1.387(9)
C18 C19 1.377(9)
C19 C20 1.382(8)
C20 C21 1.520(7)
C21 C23 1.532(7)
C21 C22 1.533(8)
C23 C24 1.419(7)
C24 C25 1.391(7)
C24 C26 1.496(7)
C25 C27 1.522(7)
C27 C29 1.530(8)
C27 C28 1.536(7)
C29 C30 1.390(8)
C30 C31 1.374(8)
C31 C32 1.394(8)
C32 C33 1.369(8)
C34 C35 1.380(8)
C35 C36 1.357(9)
C36 C37 1.398(9)
C37 C38 1.384(8)
C38 C39 1.476(8)
C39 C40 1.366(8)
C40 C41 1.392(10)
C41 C42 1.379(9)
C42 C43 1.391(8)
C43 C44 1.469(8)
C44 C45 1.392(8)
C45 C46 1.388(8)
C46 C47 1.385(9)
C47 C48 1.394(8)
P1A F3A 1.586(4)
P1A F6A 1.586(5)
P1A F1A 1.596(4)
P1A F5A 1.599(4)
P1A F2A 1.607(4)
P1A F4A 1.611(5)
P1B F1B 1.522(11)
P1B F5B 1.540(11)
P1B F3B 1.561(11)
P1B F4B 1.573(10)
P1B F2B 1.658(11)
P1B F6B 1.707(12)
P1B' F6B' 1.540(10)
P1B' F2B' 1.560(8)
P1B' F3B' 1.566(8)
P1B' F4B' 1.567(8)
P1B' F5B' 1.625(10)
P1B' F1B' 1.690(9)

loop_
_geom_torsion_atom_site_label_1
_geom_torsion_atom_site_label_2
_geom_torsion_atom_site_label_3
_geom_torsion_atom_site_label_4
_geom_torsion
C2 C1 N1 C5 1.6(8)
C2 C1 N1 Ru2 -174.5(4)
N1 C1 C2 C3 -0.3(9)
C1 C2 C3 C4 -0.5(9)
C2 C3 C4 C5 -0.1(9)
C1 N1 C5 C4 -2.1(8)
Ru2 N1 C5 C4 174.5(4)
C1 N1 C5 C6 -179.9(5)
Ru2 N1 C5 C6 -3.2(6)
C3 C4 C5 N1 1.4(8)
C3 C4 C5 C6 178.9(5)
C10 N2 C6 C7 -0.4(8)
Ru2 N2 C6 C7 172.6(4)
C10 N2 C6 C5 -179.8(4)
Ru2 N2 C6 C5 -6.8(6)
N1 C5 C6 N2 6.4(7)
C4 C5 C6 N2 -171.3(5)
N1 C5 C6 C7 -172.9(5)
C4 C5 C6 C7 9.4(9)
C23 N5 N6 C25 0.9(6)
N2 C6 C7 C8 -0.4(8)
C5 C6 C7 C8 178.8(5)
C6 C7 C8 C9 1.6(8)
C7 C8 C9 C10 -2.0(9)
C6 N2 C10 C9 0.1(8)
Ru2 N2 C10 C9 -172.9(4)
C6 N2 C10 C11 -179.1(4)
Ru2 N2 C10 C11 7.9(6)
C8 C9 C10 N2 1.1(8)
C8 C9 C10 C11 -179.9(5)
C15 N3 C11 C12 -0.8(8)
Ru2 N3 C11 C12 178.8(4)
C15 N3 C11 C10 177.4(4)
Ru2 N3 C11 C10 -3.0(6)
N2 C10 C11 N3 -2.9(7)
C9 C10 C11 N3 178.1(5)
N2 C10 C11 C12 175.3(5)
C9 C10 C11 C12 -3.8(9)
N3 C11 C12 C13 1.1(9)
C10 C11 C12 C13 -176.9(5)
C11 C12 C13 C14 -0.2(9)
C12 C13 C14 C15 -0.9(9)
C11 N3 C15 C14 -0.3(8)
Ru2 N3 C15 C14 -179.9(4)
C13 C14 C15 N3 1.2(9)
C20 N4 C16 C17 -1.1(9)
Ru2 N4 C16 C17 -174.8(5)
N4 C16 C17 C18 0.9(10)
C16 C17 C18 C19 0.1(10)
C17 C18 C19 C20 -0.7(10)
C16 N4 C20 C19 0.4(8)
Ru2 N4 C20 C19 175.0(4)
C16 N4 C20 C21 -179.5(5)
Ru2 N4 C20 C21 -4.9(6)
C18 C19 C20 N4 0.5(9)
C18 C19 C20 C21 -179.6(5)
Ru2 O1 C21 C20 -23.5(5)
Ru2 O1 C21 C23 96.2(4)
Ru2 O1 C21 C22 -144.3(3)
N4 C20 C21 O1 17.8(6)
C19 C20 C21 O1 -162.2(5)
N4 C20 C21 C23 -101.3(5)
C19 C20 C21 C23 78.8(7)
N4 C20 C21 C22 135.2(5)
C19 C20 C21 C22 -44.7(7)
N6 N5 C23 C24 -0.3(6)
N6 N5 C23 C21 -177.5(5)
O1 C21 C23 N5 -137.3(5)
C20 C21 C23 N5 -17.4(7)
C22 C21 C23 N5 106.5(6)
O1 C21 C23 C24 46.0(7)
C20 C21 C23 C24 165.9(5)
C22 C21 C23 C24 -70.2(7)
N5 C23 C24 C25 -0.3(6)
C21 C23 C24 C25 176.6(5)
N5 C23 C24 C26 179.1(5)
C21 C23 C24 C26 -4.0(9)
N5 N6 C25 C24 -1.1(6)
N5 N6 C25 C27 -178.0(4)
C23 C24 C25 N6 0.8(6)
C26 C24 C25 N6 -178.6(5)
C23 C24 C25 C27 176.6(6)
C26 C24 C25 C27 -2.8(10)
Ru1 O2 C27 C25 -89.3(4)
Ru1 O2 C27 C29 34.9(5)
Ru1 O2 C27 C28 153.0(3)
N6 C25 C27 O2 -31.6(6)
C24 C25 C27 O2 152.9(6)
N6 C25 C27 C29 -150.9(5)
C24 C25 C27 C29 33.5(9)
N6 C25 C27 C28 84.7(6)
C24 C25 C27 C28 -90.9(8)
C33 N7 C29 C30 -1.0(8)
Ru1 N7 C29 C30 178.8(4)
C33 N7 C29 C27 172.0(5)
Ru1 N7 C29 C27 -8.1(6)
O2 C27 C29 N7 -16.0(6)
C25 C27 C29 N7 102.5(5)
C28 C27 C29 N7 -132.9(5)
O2 C27 C29 C30 156.8(5)
C25 C27 C29 C30 -84.8(7)
C28 C27 C29 C30 39.8(7)
N7 C29 C30 C31 -0.5(8)
C27 C29 C30 C31 -172.8(5)
C29 C30 C31 C32 1.5(9)
C30 C31 C32 C33 -1.0(9)
C29 N7 C33 C32 1.5(8)
Ru1 N7 C33 C32 -178.4(4)
C31 C32 C33 N7 -0.5(9)
C38 N8 C34 C35 0.5(8)
Ru1 N8 C34 C35 -167.3(4)
N8 C34 C35 C36 0.7(9)
C34 C35 C36 C37 -2.0(9)
C35 C36 C37 C38 2.1(10)
C34 N8 C38 C37 -0.4(8)
Ru1 N8 C38 C37 169.3(5)
C34 N8 C38 C39 -174.7(5)
Ru1 N8 C38 C39 -5.1(6)
C36 C37 C38 N8 -0.9(9)
C36 C37 C38 C39 173.0(6)
C43 N9 C39 C40 -2.8(9)
Ru1 N9 C39 C40 178.1(5)
C43 N9 C39 C38 174.7(5)
Ru1 N9 C39 C38 -4.4(6)
N8 C38 C39 N9 6.3(7)
C37 C38 C39 N9 -168.0(5)
N8 C38 C39 C40 -176.5(6)
C37 C38 C39 C40 9.2(10)
N9 C39 C40 C41 0.6(10)
C38 C39 C40 C41 -176.5(6)
C39 C40 C41 C42 1.4(11)
C40 C41 C42 C43 -1.2(10)
C39 N9 C43 C42 3.1(8)
Ru1 N9 C43 C42 -177.9(4)
C39 N9 C43 C44 -174.7(5)
Ru1 N9 C43 C44 4.3(6)
C41 C42 C43 N9 -1.0(9)
C41 C42 C43 C44 176.5(6)
C48 N10 C44 C45 1.1(8)
Ru1 N10 C44 C45 -178.4(4)
C48 N10 C44 C43 178.7(5)
Ru1 N10 C44 C43 -0.8(6)
N9 C43 C44 N10 -2.1(7)
C42 C43 C44 N10 -179.7(5)
N9 C43 C44 C45 175.4(5)
C42 C43 C44 C45 -2.2(9)
N10 C44 C45 C46 -1.9(8)
C43 C44 C45 C46 -179.2(5)
C44 C45 C46 C47 1.4(8)
C45 C46 C47 C48 -0.2(8)
C44 N10 C48 C47 0.1(8)
Ru1 N10 C48 C47 179.5(4)
C46 C47 C48 N10 -0.5(9)
